data_7210733
loop_
_publ_author_name
'Yu, Kai'
'Yu, Yang'
'Jiang, Bo-Dong'
'Zhou, Bai-Bin'

_publ_section_title
;
 Assembly of organic--inorganic hybrid supramolecular materials based on
 {P2W18O62}6&#x2212; anion and Cu(ii)/Mn(ii) complex
;
_journal_issue 25
_journal_name_full CrystEngComm
_journal_page_first 5156
_journal_paper_doi 10.1039/c3ce40088c
_journal_volume 15
_journal_year 2013
_chemical_formula_moiety '2(C20 H16 Mn N4 O31 P W9), C3 H5 N2, C3 H3 N2'
_chemical_formula_sum 'C46 H42 Mn2 N12 O63 P2 W18'
_chemical_formula_weight 5251.86
_chemical_name_systematic
;
?
;
_space_group_IT_number 11
_symmetry_cell_setting monoclinic
_symmetry_space_group_name_Hall '-P 2yb'
_symmetry_space_group_name_H-M 'P 1 21/m 1'
_atom_sites_solution_hydrogens geom
_atom_sites_solution_primary direct
_atom_sites_solution_secondary difmap
_audit_creation_method SHELXL-97
_cell_angle_alpha 90.00
_cell_angle_beta 108.094(1)
_cell_angle_gamma 90.00
_cell_formula_units_Z 2
_cell_length_a 13.9401(9)
_cell_length_b 23.1952(15)
_cell_length_c 14.6689(10)
_cell_measurement_reflns_used 7469
_cell_measurement_temperature 293(2)
_cell_measurement_theta_max 28.30
_cell_measurement_theta_min 2.33
_cell_volume 4508.5(5)
_computing_cell_refinement 'Bruker SMART'
_computing_data_collection 'Bruker SMART'
_computing_data_reduction 'Bruker SAINT'
_computing_molecular_graphics 'Bruker SHELXTL'
_computing_publication_material 'Bruker SHELXTL'
_computing_structure_refinement 'SHELXL-97 (Sheldrick, 1997)'
_computing_structure_solution 'SHELXS-97 (Sheldrick, 1990)'
_diffrn_ambient_temperature 293(2)
_diffrn_measured_fraction_theta_full 0.977
_diffrn_measured_fraction_theta_max 0.977
_diffrn_radiation_monochromator graphite
_diffrn_radiation_source 'fine-focus sealed tube'
_diffrn_radiation_type MoK\a
_diffrn_radiation_wavelength 0.71073
_diffrn_reflns_av_R_equivalents 0.0475
_diffrn_reflns_av_sigmaI/netI 0.0517
_diffrn_reflns_limit_h_max 18
_diffrn_reflns_limit_h_min -18
_diffrn_reflns_limit_k_max 30
_diffrn_reflns_limit_k_min -30
_diffrn_reflns_limit_l_max 19
_diffrn_reflns_limit_l_min -19
_diffrn_reflns_number 36836
_diffrn_reflns_theta_full 28.30
_diffrn_reflns_theta_max 28.30
_diffrn_reflns_theta_min 2.33
_exptl_absorpt_coefficient_mu 23.267
_exptl_absorpt_correction_T_max 0.061
_exptl_absorpt_correction_T_min 0.034
_exptl_absorpt_correction_type multi-scan
_exptl_absorpt_process_details 'Higashi, T. (1995). Program for Absorption Correction. Rigaku Corporation, Tokyo, Japan.'
_exptl_crystal_colour orange
_exptl_crystal_density_diffrn 3.869
_exptl_crystal_density_meas 3.869
_exptl_crystal_density_method 'not measured'
_exptl_crystal_description block
_exptl_crystal_F_000 4636.0
_exptl_crystal_size_max 0.16
_exptl_crystal_size_mid 0.16
_exptl_crystal_size_min 0.12
_refine_diff_density_max 2.663
_refine_diff_density_min -1.670
_refine_diff_density_rms 0.300
_refine_ls_extinction_method none
_refine_ls_goodness_of_fit_ref 1.018
_refine_ls_hydrogen_treatment constr
_refine_ls_matrix_type full
_refine_ls_number_parameters 703
_refine_ls_number_reflns 11219
_refine_ls_number_restraints 51
_refine_ls_restrained_S_all 1.018
_refine_ls_R_factor_all 0.0584
_refine_ls_R_factor_gt 0.0335
_refine_ls_shift/su_max 0.002
_refine_ls_shift/su_mean 0.001
_refine_ls_structure_factor_coef Fsqd
_refine_ls_weighting_details 'calc w=1/[\s^2^(Fo^2^)+(0.0263P)^2^+0.9640P] where P=(Fo^2^+2Fc^2^)/3'
_refine_ls_weighting_scheme calc
_refine_ls_wR_factor_gt 0.0628
_refine_ls_wR_factor_ref 0.0701
_reflns_number_gt 8237
_reflns_number_total 11219
_reflns_threshold_expression >2sigma(I)
_cod_data_source_file c3ce40088c.txt
_cod_data_source_block yuy9019_0m
_cod_depositor_comments
;
The following automatic conversions were performed:

'_symmetry_cell_setting' value 'Monoclinic' changed to 'monoclinic'
according to /home/saulius/struct/CIF-dictionaries/cif_core.dic
dictionary named 'cif_core.dic' version 2.4.2 from 2011-04-26.

Automatic conversion script
Id: cif_fix_values 1891 2012-01-12 08:04:46Z andrius 
;
_cod_original_sg_symbol_H-M 'P 21/m'
_cod_database_code 7210733

loop_
_symmetry_equiv_pos_as_xyz
'x, y, z'
'-x, y+1/2, -z'
'-x, -y, -z'
'x, -y-1/2, z'

loop_
_atom_site_label
_atom_site_type_symbol
_atom_site_fract_x
_atom_site_fract_y
_atom_site_fract_z
_atom_site_U_iso_or_equiv
_atom_site_adp_type
_atom_site_occupancy
_atom_site_symmetry_multiplicity
_atom_site_calc_flag
_atom_site_refinement_flags
P1 P 0.1608(2) 0.2500 0.3494(2) 0.0114(6) Uani 1 2 d S
P2 P 0.2032(2) 0.2500 0.0948(2) 0.0101(6) Uani 1 2 d S
W1 W 0.19448(3) 0.401805(14) 0.09960(3) 0.01878(8) Uani 1 1 d .
W2 W 0.15422(3) 0.402806(14) 0.34086(3) 0.01908(8) Uani 1 1 d .
W3 W -0.06224(3) 0.330022(15) 0.24968(3) 0.02009(8) Uani 1 1 d .
W4 W -0.02257(3) 0.329401(15) 0.00672(3) 0.01873(8) Uani 1 1 d .
W5 W 0.39216(3) 0.322970(15) 0.43927(3) 0.01777(8) Uani 1 1 d .
W6 W 0.08633(4) 0.2500 -0.15692(3) 0.01687(11) Uani 1 2 d S
W7 W 0.43297(3) 0.322874(15) 0.19856(3) 0.01848(8) Uani 1 1 d .
W8 W -0.01653(4) 0.2500 0.47769(4) 0.02032(11) Uani 1 2 d S
W9 W 0.20191(3) 0.322429(14) 0.56830(2) 0.01787(8) Uani 1 1 d .
W10 W 0.30415(3) 0.323412(14) -0.06518(2) 0.01590(8) Uani 1 1 d .
Mn1 Mn 0.29135(11) 0.43850(6) 0.75778(10) 0.0240(3) Uani 1 1 d .
O1W O 0.457(2) 0.2654(13) 0.717(2) 0.037(7) Uani 0.25 1 d PU
O1W' O 0.444(2) 0.2322(13) 0.744(2) 0.037(7) Uani 0.25 1 d PU
O1 O 0.2203(6) 0.2500 -0.0071(5) 0.0149(17) Uani 1 2 d S
O2 O -0.0420(4) 0.3411(2) 0.1279(4) 0.0202(13) Uani 1 1 d .
O3 O 0.1561(4) 0.4060(2) 0.2123(4) 0.0208(13) Uani 1 1 d .
O4 O 0.3594(4) 0.3705(2) -0.1257(4) 0.0223(14) Uani 1 1 d .
O5 O 0.2346(6) 0.2500 0.6320(6) 0.0221(19) Uani 1 2 d S
O6 O 0.4307(4) 0.3145(2) 0.3280(4) 0.0221(14) Uani 1 1 d .
O7 O 0.4000(4) 0.3185(2) 0.0587(4) 0.0193(13) Uani 1 1 d .
O8 O 0.1840(4) 0.3070(2) -0.1662(4) 0.0186(13) Uani 1 1 d .
O9 O 0.3071(6) 0.2500 0.1696(5) 0.0140(17) Uani 1 2 d S
O10 O 0.3548(6) 0.2500 -0.0937(6) 0.0192(19) Uani 1 2 d S
O11 O 0.1462(6) 0.2500 0.4525(5) 0.0144(17) Uani 1 2 d S
O12 O 0.2331(4) 0.3733(2) -0.0089(4) 0.0189(13) Uani 1 1 d .
O13 O 0.3215(4) 0.3741(2) 0.1734(4) 0.0191(13) Uani 1 1 d .
O14 O 0.0648(4) 0.3076(2) 0.5616(4) 0.0196(13) Uani 1 1 d .
O15 O -0.0483(4) 0.3058(2) 0.3775(4) 0.0222(14) Uani 1 1 d .
O16 O 0.0293(4) 0.3052(2) -0.0947(4) 0.0184(13) Uani 1 1 d .
O17 O 0.4544(6) 0.2500 0.4853(6) 0.0184(18) Uani 1 2 d S
O18 O 0.2372(4) 0.3685(2) 0.6656(4) 0.0217(13) Uani 1 1 d .
O19 O -0.0499(6) 0.2500 0.0184(6) 0.0215(19) Uani 1 2 d S
O20 O -0.0840(6) 0.2500 0.2152(6) 0.0194(19) Uani 1 2 d S
O21 O 0.5006(6) 0.2500 0.2071(6) 0.0196(19) Uani 1 2 d S
O22 O 0.2891(4) 0.3742(2) 0.3740(4) 0.0185(13) Uani 1 1 d .
O23 O 0.0563(5) 0.3980(2) 0.0235(4) 0.0225(14) Uani 1 1 d .
O24 O 0.3218(4) 0.3175(2) 0.5339(4) 0.0206(13) Uani 1 1 d .
O25 O 0.1105(4) 0.3046(2) 0.2985(4) 0.0169(12) Uani 1 1 d .
O26 O 0.1553(4) 0.3733(2) 0.4644(4) 0.0206(13) Uani 1 1 d .
O27 O 0.2746(6) 0.2500 0.3663(6) 0.0184(18) Uani 1 2 d S
O28 O 0.1434(4) 0.3046(2) 0.0999(4) 0.0189(13) Uani 1 1 d .
O29 O -0.1209(7) 0.2500 0.5143(6) 0.032(2) Uani 1 2 d S
O30 O 0.0109(4) 0.3993(2) 0.2978(4) 0.0205(13) Uani 1 1 d .
O31 O 0.4859(5) 0.3670(3) 0.5033(4) 0.0279(15) Uani 1 1 d .
O32 O 0.2176(5) 0.4730(2) 0.0889(4) 0.0270(15) Uani 1 1 d .
O33 O -0.1357(5) 0.3534(3) -0.0650(4) 0.0301(15) Uani 1 1 d .
O34 O 0.5341(4) 0.3677(3) 0.2204(4) 0.0298(15) Uani 1 1 d .
O35 O 0.1732(5) 0.4736(3) 0.3707(4) 0.0285(15) Uani 1 1 d .
O36 O 0.0033(6) 0.2500 -0.2704(6) 0.029(2) Uani 1 2 d S
O37 O -0.1828(5) 0.3540(3) 0.2217(5) 0.0325(16) Uani 1 1 d .
C1 C 0.779(2) 0.2744(14) 0.733(3) 0.116(14) Uani 0.50 1 d PDU
H1 H 0.8267 0.2995 0.7790 0.139 Uiso 1 1 d R
C2 C 0.6648(19) 0.2827(12) 0.7130(19) 0.074(8) Uani 0.50 1 d PDU
H2 H 0.6265 0.3105 0.7382 0.088 Uiso 1 1 d R
C3 C 0.7229(18) 0.2500 0.6034(18) 0.081(6) Uani 1 2 d SU
H3 H 0.7200 0.2500 0.5392 0.098 Uiso 1 2 d SR
C4 C 0.0512(9) 0.4979(4) 0.8712(8) 0.038(3) Uani 1 1 d .
H4 H 0.0486 0.5269 0.9142 0.046 Uiso 1 1 calc R
C5 C 0.1417(8) 0.4876(4) 0.8505(7) 0.027(2) Uani 1 1 d .
C7 C 0.0624(7) 0.4154(4) 0.7448(7) 0.032(2) Uani 1 1 d .
H7 H 0.0655 0.3871 0.7007 0.039 Uiso 1 1 calc R
C9 C 0.2412(9) 0.5657(4) 0.9590(7) 0.036(3) Uani 1 1 d .
H9 H 0.1852 0.5758 0.9773 0.043 Uiso 1 1 calc R
C10 C 0.2358(8) 0.5209(4) 0.8941(7) 0.026(2) Uani 1 1 d .
C11 C 0.4272(9) 0.4971(4) 0.6565(8) 0.038(3) Uani 1 1 d .
C12 C -0.0327(8) 0.4658(5) 0.8288(9) 0.045(3) Uani 1 1 d .
H12 H -0.0922 0.4722 0.8432 0.054 Uiso 1 1 calc R
C15 C -0.0278(8) 0.4234(5) 0.7641(8) 0.043(3) Uani 1 1 d .
H15 H -0.0838 0.4008 0.7342 0.051 Uiso 1 1 calc R
C16 C 0.4122(10) 0.5792(5) 0.9675(8) 0.052(3) Uani 1 1 d .
H16 H 0.4729 0.5990 0.9918 0.062 Uiso 1 1 calc R
C18 C 0.4027(9) 0.5342(5) 0.9032(8) 0.046(3) Uani 1 1 d .
H18 H 0.4584 0.5233 0.8851 0.055 Uiso 1 1 calc R
C19 C 0.3286(10) 0.5937(5) 0.9942(7) 0.047(3) Uani 1 1 d .
H19 H 0.3333 0.6237 1.0375 0.057 Uiso 1 1 calc R
C20 C 0.5159(8) 0.4265(5) 0.7565(9) 0.050(3) Uani 1 1 d .
H20 H 0.5173 0.3969 0.7997 0.060 Uiso 1 1 calc R
C21 C 0.3267(9) 0.5262(5) 0.6127(8) 0.045(3) Uani 1 1 d .
C22 C 0.1434(11) 0.5758(5) 0.5437(9) 0.059(4) Uani 1 1 d .
H22 H 0.0797 0.5925 0.5220 0.071 Uiso 1 1 calc R
C23 C 0.1586(10) 0.5297(5) 0.6040(9) 0.054(3) Uani 1 1 d .
H23 H 0.1044 0.5149 0.6207 0.064 Uiso 1 1 calc R
C24 C 0.5142(11) 0.5121(6) 0.6348(11) 0.067(4) Uani 1 1 d .
H24 H 0.5119 0.5419 0.5919 0.080 Uiso 1 1 calc R
C29 C 0.6034(10) 0.4396(6) 0.7381(11) 0.069(4) Uani 1 1 d .
H29 H 0.6628 0.4195 0.7668 0.083 Uiso 1 1 calc R
C30 C 0.2154(14) 0.5969(6) 0.5159(11) 0.081(5) Uani 1 1 d .
H30 H 0.2028 0.6276 0.4732 0.098 Uiso 1 1 calc R
C31 C 0.3105(13) 0.5737(6) 0.5497(10) 0.077(5) Uani 1 1 d .
H31 H 0.3634 0.5891 0.5314 0.092 Uiso 1 1 calc R
C32 C 0.5995(11) 0.4848(7) 0.6740(12) 0.080(5) Uani 1 1 d .
H32 H 0.6572 0.4955 0.6591 0.096 Uiso 1 1 calc R
C35 C 0.5782(11) 0.2500 0.0331(11) 0.036(4) Uani 1 2 d SU
H35 H 0.5158 0.2500 0.0438 0.043 Uiso 1 2 calc SR
C36 C 0.6645(14) 0.2500 0.0990(13) 0.064(5) Uani 1 2 d S
H36 H 0.6731 0.2500 0.1645 0.077 Uiso 1 2 calc SR
C37 C 0.6966(12) 0.2500 -0.0359(12) 0.045(4) Uani 1 2 d S
H37 H 0.7313 0.2500 -0.0807 0.054 Uiso 1 2 calc SR
N1 N 0.3142(7) 0.5058(3) 0.8659(6) 0.031(2) Uani 1 1 d .
N2 N 0.1456(6) 0.4465(3) 0.7867(6) 0.0290(19) Uani 1 1 d .
N3 N 0.2488(7) 0.5053(4) 0.6395(7) 0.041(2) Uani 1 1 d .
N4 N 0.4280(7) 0.4535(4) 0.7162(6) 0.038(2) Uani 1 1 d .
N5 N 0.742(3) 0.3325(17) 0.703(3) 0.050(7) Uani 0.25 1 d PU
N5' N 0.797(2) 0.242(3) 0.661(2) 0.050(7) Uani 0.25 1 d PU
N6 N 0.6364(11) 0.2500 0.6223(12) 0.087(6) Uani 1 2 d S
N7 N 0.7395(9) 0.2500 0.0612(9) 0.040(3) Uani 1 2 d S
N8 N 0.5927(12) 0.2500 -0.0565(14) 0.078(5) Uani 1 2 d S

loop_
_atom_site_aniso_label
_atom_site_aniso_U_11
_atom_site_aniso_U_22
_atom_site_aniso_U_33
_atom_site_aniso_U_23
_atom_site_aniso_U_13
_atom_site_aniso_U_12
P1 0.0133(15) 0.0136(14) 0.0076(14) 0.000 0.0036(13) 0.000
P2 0.0101(15) 0.0121(14) 0.0080(14) 0.000 0.0024(13) 0.000
W1 0.0255(2) 0.01460(17) 0.01729(18) 0.00186(14) 0.00820(17) 0.00157(14)
W2 0.0266(2) 0.01459(17) 0.01668(18) 0.00052(14) 0.00772(17) 0.00240(14)
W3 0.01922(19) 0.0249(2) 0.01589(18) 0.00117(15) 0.00502(16) 0.00563(15)
W4 0.01869(19) 0.02208(19) 0.01508(18) 0.00148(15) 0.00476(16) 0.00501(14)
W5 0.01917(19) 0.01838(17) 0.01420(17) -0.00106(14) 0.00294(16) -0.00322(14)
W6 0.0156(3) 0.0242(3) 0.0104(2) 0.000 0.0034(2) 0.000
W7 0.01745(18) 0.02210(18) 0.01511(18) 0.00002(15) 0.00393(16) -0.00334(14)
W8 0.0193(3) 0.0300(3) 0.0134(2) 0.000 0.0076(2) 0.000
W9 0.0261(2) 0.01685(17) 0.01166(17) -0.00262(14) 0.00726(16) -0.00184(14)
W10 0.01897(18) 0.01791(17) 0.01182(17) 0.00119(14) 0.00625(15) -0.00225(14)
Mn1 0.0301(8) 0.0222(7) 0.0227(8) -0.0052(6) 0.0127(7) -0.0039(6)
O1W 0.033(7) 0.041(8) 0.037(8) 0.001(5) 0.010(5) -0.001(5)
O1W' 0.033(7) 0.041(8) 0.037(8) 0.001(5) 0.010(5) -0.001(5)
O1 0.020(4) 0.013(4) 0.016(4) 0.000 0.011(4) 0.000
O2 0.027(3) 0.022(3) 0.010(3) -0.003(3) 0.004(3) 0.001(3)
O3 0.026(3) 0.021(3) 0.017(3) -0.002(3) 0.008(3) 0.001(3)
O4 0.031(4) 0.021(3) 0.017(3) 0.000(3) 0.011(3) -0.002(3)
O5 0.026(5) 0.026(5) 0.014(4) 0.000 0.006(4) 0.000
O6 0.019(3) 0.027(3) 0.019(3) 0.001(3) 0.004(3) -0.001(3)
O7 0.018(3) 0.027(3) 0.015(3) 0.000(3) 0.007(3) 0.000(2)
O8 0.021(3) 0.026(3) 0.011(3) 0.004(3) 0.008(3) 0.000(3)
O9 0.013(4) 0.021(4) 0.009(4) 0.000 0.005(4) 0.000
O10 0.025(5) 0.015(4) 0.021(5) 0.000 0.011(4) 0.000
O11 0.022(5) 0.016(4) 0.007(4) 0.000 0.008(4) 0.000
O12 0.022(3) 0.021(3) 0.014(3) 0.004(3) 0.006(3) 0.002(2)
O13 0.015(3) 0.023(3) 0.017(3) -0.001(3) 0.001(3) 0.004(2)
O14 0.022(3) 0.022(3) 0.016(3) -0.002(3) 0.008(3) 0.003(3)
O15 0.024(3) 0.025(3) 0.020(3) 0.001(3) 0.010(3) 0.003(3)
O16 0.025(3) 0.020(3) 0.012(3) 0.003(3) 0.008(3) 0.002(2)
O17 0.013(4) 0.028(5) 0.011(4) 0.000 -0.002(4) 0.000
O18 0.034(4) 0.020(3) 0.008(3) 0.000(3) 0.001(3) 0.000(3)
O19 0.021(5) 0.023(5) 0.018(5) 0.000 0.002(4) 0.000
O20 0.022(5) 0.023(5) 0.016(4) 0.000 0.010(4) 0.000
O21 0.012(4) 0.026(5) 0.020(5) 0.000 0.004(4) 0.000
O22 0.020(3) 0.023(3) 0.013(3) 0.006(3) 0.006(3) 0.000(2)
O23 0.031(4) 0.020(3) 0.019(3) 0.005(3) 0.011(3) 0.005(3)
O24 0.026(3) 0.022(3) 0.012(3) -0.001(3) 0.003(3) -0.004(3)
O25 0.021(3) 0.015(3) 0.015(3) 0.002(2) 0.006(3) -0.001(2)
O26 0.026(3) 0.018(3) 0.016(3) -0.001(3) 0.004(3) 0.002(3)
O27 0.018(5) 0.017(4) 0.017(4) 0.000 0.001(4) 0.000
O28 0.028(3) 0.016(3) 0.017(3) -0.003(3) 0.012(3) -0.001(2)
O29 0.026(5) 0.055(6) 0.018(5) 0.000 0.013(4) 0.000
O30 0.029(4) 0.016(3) 0.017(3) 0.004(3) 0.008(3) 0.010(3)
O31 0.029(4) 0.031(4) 0.024(4) -0.004(3) 0.007(3) -0.010(3)
O32 0.045(4) 0.017(3) 0.019(3) 0.000(3) 0.010(3) 0.006(3)
O33 0.025(4) 0.041(4) 0.022(4) 0.004(3) 0.005(3) 0.012(3)
O34 0.022(4) 0.043(4) 0.022(4) -0.007(3) 0.004(3) -0.011(3)
O35 0.038(4) 0.024(3) 0.024(4) 0.003(3) 0.009(3) 0.007(3)
O36 0.021(5) 0.043(6) 0.016(5) 0.000 -0.004(4) 0.000
O37 0.032(4) 0.045(4) 0.025(4) 0.003(3) 0.015(3) 0.008(3)
C1 0.105(15) 0.104(16) 0.126(16) -0.003(9) 0.018(10) -0.004(9)
C2 0.077(12) 0.087(12) 0.067(11) -0.004(9) 0.036(9) 0.005(8)
C3 0.092(10) 0.091(10) 0.086(10) 0.000 0.063(9) 0.000
C4 0.058(8) 0.030(6) 0.033(6) 0.003(5) 0.022(6) 0.019(5)
C5 0.048(6) 0.014(4) 0.024(5) 0.006(4) 0.019(5) 0.013(4)
C7 0.033(6) 0.029(5) 0.032(6) 0.001(5) 0.007(5) 0.001(4)
C9 0.064(8) 0.021(5) 0.022(5) 0.007(4) 0.013(6) 0.007(5)
C10 0.043(6) 0.019(5) 0.017(5) 0.005(4) 0.009(5) 0.004(4)
C11 0.053(7) 0.033(6) 0.034(6) -0.011(5) 0.019(6) -0.021(5)
C12 0.035(7) 0.050(7) 0.059(8) 0.023(6) 0.028(6) 0.017(5)
C15 0.033(6) 0.047(7) 0.050(7) 0.019(6) 0.017(6) 0.013(5)
C16 0.062(8) 0.043(7) 0.043(7) -0.017(6) 0.005(7) -0.031(6)
C18 0.059(8) 0.041(7) 0.044(7) -0.010(6) 0.025(7) -0.012(6)
C19 0.086(10) 0.037(6) 0.017(5) 0.000(5) 0.013(6) -0.012(6)
C20 0.032(7) 0.069(8) 0.051(8) 0.009(7) 0.015(6) -0.002(6)
C21 0.060(8) 0.036(6) 0.038(7) -0.007(5) 0.016(6) -0.005(6)
C22 0.095(11) 0.034(7) 0.049(8) 0.017(6) 0.021(8) 0.025(7)
C23 0.070(9) 0.048(7) 0.050(8) 0.006(6) 0.029(8) 0.012(7)
C24 0.079(11) 0.057(8) 0.084(11) 0.003(8) 0.053(10) -0.030(8)
C29 0.051(9) 0.084(11) 0.079(11) 0.008(9) 0.028(8) -0.005(8)
C30 0.118(15) 0.043(8) 0.078(12) 0.038(8) 0.021(11) 0.005(9)
C31 0.108(14) 0.060(9) 0.068(10) 0.030(8) 0.037(10) -0.017(9)
C32 0.054(10) 0.102(13) 0.104(14) -0.013(11) 0.052(10) -0.027(9)
C35 0.020(6) 0.061(8) 0.031(7) 0.000 0.013(6) 0.000
C36 0.053(12) 0.106(17) 0.027(9) 0.000 0.001(9) 0.000
C37 0.043(10) 0.051(10) 0.046(11) 0.000 0.023(9) 0.000
N1 0.048(6) 0.022(4) 0.028(5) -0.001(4) 0.019(4) -0.008(4)
N2 0.035(5) 0.029(5) 0.025(4) -0.001(4) 0.012(4) 0.001(4)
N3 0.060(7) 0.033(5) 0.041(6) 0.003(4) 0.028(5) 0.004(5)
N4 0.043(6) 0.041(5) 0.038(5) -0.001(4) 0.022(5) -0.014(4)
N5 0.045(8) 0.061(10) 0.044(9) 0.000(6) 0.015(6) 0.003(6)
N5' 0.045(8) 0.061(10) 0.044(9) 0.000(6) 0.015(6) 0.003(6)
N6 0.028(9) 0.17(2) 0.050(11) 0.000 -0.004(8) 0.000
N7 0.031(7) 0.048(8) 0.035(8) 0.000 -0.002(7) 0.000
N8 0.061(12) 0.055(10) 0.108(16) 0.000 0.009(11) 0.000

loop_
_atom_type_symbol
_atom_type_description
_atom_type_scat_dispersion_real
_atom_type_scat_dispersion_imag
_atom_type_scat_source
C C 0.0033 0.0016 'International Tables Vol C Tables 4.2.6.8 and 6.1.1.4'
H H 0.0000 0.0000 'International Tables Vol C Tables 4.2.6.8 and 6.1.1.4'
N N 0.0061 0.0033 'International Tables Vol C Tables 4.2.6.8 and 6.1.1.4'
O O 0.0106 0.0060 'International Tables Vol C Tables 4.2.6.8 and 6.1.1.4'
P P 0.1023 0.0942 'International Tables Vol C Tables 4.2.6.8 and 6.1.1.4'
Mn Mn 0.3368 0.7283 'International Tables Vol C Tables 4.2.6.8 and 6.1.1.4'
W W -0.8490 6.8722 'International Tables Vol C Tables 4.2.6.8 and 6.1.1.4'

loop_
_geom_angle_atom_site_label_1
_geom_angle_atom_site_label_2
_geom_angle_atom_site_label_3
_geom_angle
_geom_angle_site_symmetry_1
_geom_angle_site_symmetry_3
O25 P1 O25 112.2(5) . 4_565
O25 P1 O27 112.1(3) . .
O25 P1 O27 112.1(3) 4_565 .
O25 P1 O11 106.9(3) . .
O25 P1 O11 106.9(3) 4_565 .
O27 P1 O11 106.2(4) . .
O9 P2 O28 112.1(3) . 4_565
O9 P2 O28 112.1(3) . .
O28 P2 O28 111.7(4) 4_565 .
O9 P2 O1 107.0(4) . .
O28 P2 O1 106.8(3) 4_565 .
O28 P2 O1 106.8(3) . .
O32 W1 O13 102.4(3) . .
O32 W1 O3 98.3(3) . .
O13 W1 O3 89.2(2) . .
O32 W1 O23 100.2(3) . .
O13 W1 O23 157.3(2) . .
O3 W1 O23 90.3(2) . .
O32 W1 O12 98.4(2) . .
O13 W1 O12 84.5(2) . .
O3 W1 O12 163.0(2) . .
O23 W1 O12 89.5(2) . .
O32 W1 O28 173.1(3) . .
O13 W1 O28 84.4(2) . .
O3 W1 O28 83.1(2) . .
O23 W1 O28 73.0(2) . .
O12 W1 O28 80.6(2) . .
O35 W2 O3 99.8(3) . .
O35 W2 O30 100.9(3) . .
O3 W2 O30 90.5(2) . .
O35 W2 O22 102.0(3) . .
O3 W2 O22 87.1(2) . .
O30 W2 O22 157.0(2) . .
O35 W2 O26 98.3(3) . .
O3 W2 O26 161.4(2) . .
O30 W2 O26 89.9(2) . .
O22 W2 O26 85.3(2) . .
O35 W2 O25 174.3(2) . .
O3 W2 O25 81.9(2) . .
O30 W2 O25 73.5(2) . .
O22 W2 O25 83.5(2) . .
O26 W2 O25 80.4(2) . .
O37 W3 O15 97.2(3) . .
O37 W3 O2 98.8(3) . .
O15 W3 O2 163.5(2) . .
O37 W3 O30 100.8(3) . .
O15 W3 O30 90.3(2) . .
O2 W3 O30 90.9(2) . .
O37 W3 O20 100.9(3) . .
O15 W3 O20 86.2(3) . .
O2 W3 O20 86.6(3) . .
O30 W3 O20 158.2(3) . .
O37 W3 O25 174.4(3) . .
O15 W3 O25 81.1(2) . .
O2 W3 O25 83.4(2) . .
O30 W3 O25 73.9(2) . .
O20 W3 O25 84.3(3) . .
O33 W4 O2 99.1(3) . .
O33 W4 O19 101.6(3) . .
O2 W4 O19 87.9(3) . .
O33 W4 O23 101.2(3) . .
O2 W4 O23 90.2(2) . .
O19 W4 O23 157.2(3) . .
O33 W4 O16 96.6(3) . .
O2 W4 O16 163.8(2) . .
O19 W4 O16 85.5(3) . .
O23 W4 O16 90.2(2) . .
O33 W4 O28 173.5(3) . .
O2 W4 O28 83.8(2) . .
O19 W4 O28 84.2(3) . .
O23 W4 O28 73.0(2) . .
O16 W4 O28 80.9(2) . .
O31 W5 O6 99.5(3) . .
O31 W5 O22 103.7(3) . .
O6 W5 O22 90.2(2) . .
O31 W5 O17 98.6(3) . .
O6 W5 O17 89.7(3) . .
O22 W5 O17 157.4(3) . .
O31 W5 O24 96.7(3) . .
O6 W5 O24 163.8(2) . .
O22 W5 O24 85.9(2) . .
O17 W5 O24 88.0(3) . .
O31 W5 O27 171.1(3) . .
O6 W5 O27 83.0(3) . .
O22 W5 O27 84.8(2) . .
O17 W5 O27 72.8(2) . .
O24 W5 O27 81.0(3) . .
O36 W6 O16 102.2(3) . .
O36 W6 O16 102.2(3) . 4_565
O16 W6 O16 85.6(3) . 4_565
O36 W6 O8 102.1(3) . 4_565
O16 W6 O8 155.6(2) . 4_565
O16 W6 O8 89.0(2) 4_565 4_565
O36 W6 O8 102.1(3) . .
O16 W6 O8 89.0(2) . .
O16 W6 O8 155.6(2) 4_565 .
O8 W6 O8 86.3(3) 4_565 .
O36 W6 O1 172.5(3) . .
O16 W6 O1 83.2(2) . .
O16 W6 O1 83.2(2) 4_565 .
O8 W6 O1 72.5(2) 4_565 .
O8 W6 O1 72.5(2) . .
O34 W7 O13 103.6(3) . .
O34 W7 O6 98.2(3) . .
O13 W7 O6 89.5(2) . .
O34 W7 O21 99.5(3) . .
O13 W7 O21 156.7(3) . .
O6 W7 O21 90.3(3) . .
O34 W7 O7 98.0(3) . .
O13 W7 O7 85.2(2) . .
O6 W7 O7 163.7(2) . .
O21 W7 O7 88.5(3) . .
O34 W7 O9 172.4(3) . .
O13 W7 O9 84.0(2) . .
O6 W7 O9 82.4(2) . .
O21 W7 O9 72.9(2) . .
O7 W7 O9 81.7(2) . .
O29 W8 O15 103.1(3) . .
O29 W8 O15 103.1(3) . 4_565
O15 W8 O15 85.7(3) . 4_565
O29 W8 O14 100.9(3) . .
O15 W8 O14 88.4(2) . .
O15 W8 O14 156.0(2) 4_565 .
O29 W8 O14 100.9(3) . 4_565
O15 W8 O14 156.0(2) . 4_565
O15 W8 O14 88.4(2) 4_565 4_565
O14 W8 O14 87.7(3) . 4_565
O29 W8 O11 170.9(4) . .
O15 W8 O11 83.5(2) . .
O15 W8 O11 83.5(2) 4_565 .
O14 W8 O11 72.7(2) . .
O14 W8 O11 72.7(2) 4_565 .
O18 W9 O26 102.7(2) . .
O18 W9 O24 102.0(3) . .
O26 W9 O24 86.1(2) . .
O18 W9 O5 100.2(3) . .
O26 W9 O5 157.1(3) . .
O24 W9 O5 88.9(3) . .
O18 W9 O14 100.2(3) . .
O26 W9 O14 89.1(2) . .
O24 W9 O14 157.7(2) . .
O5 W9 O14 87.1(3) . .
O18 W9 O11 171.0(2) . .
O26 W9 O11 84.8(2) . .
O24 W9 O11 83.4(2) . .
O5 W9 O11 72.5(3) . .
O14 W9 O11 74.5(2) . .
O4 W10 O12 102.5(2) . .
O4 W10 O7 103.6(3) . .
O12 W10 O7 85.8(2) . .
O4 W10 O8 98.7(3) . .
O12 W10 O8 90.5(2) . .
O7 W10 O8 157.6(2) . .
O4 W10 O10 101.1(3) . .
O12 W10 O10 156.3(2) . .
O7 W10 O10 87.6(3) . .
O8 W10 O10 87.0(3) . .
O4 W10 O1 170.2(3) . .
O12 W10 O1 84.1(2) . .
O7 W10 O1 83.8(3) . .
O8 W10 O1 73.9(2) . .
O10 W10 O1 72.5(2) . .
O18 Mn1 N1 165.1(3) . .
O18 Mn1 N4 96.5(3) . .
N1 Mn1 N4 98.3(3) . .
O18 Mn1 N2 91.2(3) . .
N1 Mn1 N2 74.6(3) . .
N4 Mn1 N2 165.3(3) . .
O18 Mn1 N3 94.5(3) . .
N1 Mn1 N3 90.7(3) . .
N4 Mn1 N3 73.9(3) . .
N2 Mn1 N3 93.0(3) . .
O18 Mn1 O4 86.1(2) . 1_556
N1 Mn1 O4 91.0(3) . 1_556
N4 Mn1 O4 97.0(3) . 1_556
N2 Mn1 O4 96.1(2) . 1_556
N3 Mn1 O4 170.9(3) . 1_556
O1W' O1W O1W 96(6) 4_565 4_565
O1W' O1W O1W' 64(7) 4_565 .
O1W O1W O1W' 32(3) 4_565 .
O1W O1W' O1W' 84(6) 4_565 4_565
O1W O1W' O1W 51(6) 4_565 .
O1W' O1W' O1W 32(3) 4_565 .
P2 O1 W10 125.1(3) . 4_565
P2 O1 W10 125.1(3) . .
W10 O1 W10 91.9(2) 4_565 .
P2 O1 W6 124.1(4) . .
W10 O1 W6 90.1(2) 4_565 .
W10 O1 W6 90.1(2) . .
W4 O2 W3 164.0(3) . .
W1 O3 W2 164.3(3) . .
W10 O4 Mn1 131.8(3) . 1_554
W9 O5 W9 123.5(4) . 4_565
W5 O6 W7 161.0(3) . .
W10 O7 W7 150.0(3) . .
W10 O8 W6 123.5(3) . .
P2 O9 W7 127.8(2) . 4_565
P2 O9 W7 127.8(2) . .
W7 O9 W7 90.6(3) 4_565 .
W10 O10 W10 122.9(4) 4_565 .
P1 O11 W9 125.4(2) . .
P1 O11 W9 125.4(2) . 4_565
W9 O11 W9 91.6(3) . 4_565
P1 O11 W8 123.5(4) . .
W9 O11 W8 90.3(2) . .
W9 O11 W8 90.3(2) 4_565 .
W10 O12 W1 152.6(3) . .
W1 O13 W7 153.4(3) . .
W9 O14 W8 122.5(3) . .
W8 O15 W3 152.4(3) . .
W6 O16 W4 152.4(3) . .
W5 O17 W5 123.0(4) . 4_565
W9 O18 Mn1 164.7(3) . .
W4 O19 W4 151.8(4) . 4_565
W3 O20 W3 149.7(5) . 4_565
W7 O21 W7 123.3(4) . 4_565
W5 O22 W2 152.3(3) . .
W1 O23 W4 123.5(3) . .
W9 O24 W5 150.8(3) . .
P1 O25 W3 128.8(3) . .
P1 O25 W2 128.5(3) . .
W3 O25 W2 89.68(18) . .
W9 O26 W2 152.2(3) . .
P1 O27 W5 127.7(2) . .
P1 O27 W5 127.7(2) . 4_565
W5 O27 W5 91.2(3) . 4_565
P2 O28 W4 128.6(3) . .
P2 O28 W1 128.3(3) . .
W4 O28 W1 90.45(19) . .
W2 O30 W3 122.8(3) . .
C1 C1 N5' 72(3) 4_565 4_565
C1 C1 N5' 57(3) 4_565 .
N5' C1 N5' 14(5) 4_565 .
C1 C1 N5 157(2) 4_565 .
N5' C1 N5 101(4) 4_565 .
N5' C1 N5 114(3) . .
C1 C1 C2 97.2(16) 4_565 .
N5' C1 C2 111(3) 4_565 .
N5' C1 C2 110(3) . .
N5 C1 C2 65(2) . .
C1 C1 C3 72.7(10) 4_565 .
N5' C1 C3 34.3(18) 4_565 .
N5' C1 C3 36.0(17) . .
N5 C1 C3 89(2) . .
C2 C1 C3 76.5(18) . .
C1 C1 C2 49.1(9) 4_565 4_565
N5' C1 C2 92(3) 4_565 4_565
N5' C1 C2 82(3) . 4_565
N5 C1 C2 112(2) . 4_565
C2 C1 C2 48.2(18) . 4_565
C3 C1 C2 66.4(14) . 4_565
C1 C1 H1 126.5 4_565 .
N5' C1 H1 120.3 4_565 .
N5' C1 H1 127.1 . .
N5 C1 H1 76.2 . .
C2 C1 H1 119.8 . .
C3 C1 H1 147.7 . .
C2 C1 H1 145.7 4_565 .
N6 C2 C2 59.0(11) . 4_565
N6 C2 C1 95(2) . .
C2 C2 C1 82.8(16) 4_565 .
N6 C2 N5 107(2) . .
C2 C2 N5 135.8(16) 4_565 .
C1 C2 N5 55.3(18) . .
N6 C2 C1 76.8(17) . 4_565
C2 C2 C1 49.1(9) 4_565 4_565
C1 C2 C1 33.7(19) . 4_565
N5 C2 C1 88.1(17) . 4_565
N6 C2 H2 130.9 . .
C2 C2 H2 131.1 4_565 .
C1 C2 H2 131.5 . .
N5 C2 H2 91.0 . .
C1 C2 H2 150.8 4_565 .
N5' C3 N5' 18(6) 4_565 .
N5' C3 N6 122(3) 4_565 .
N5' C3 N6 122(3) . .
N5' C3 C1 37.3(19) 4_565 .
N5' C3 C1 45(3) . .
N6 C3 C1 84.8(15) . .
N5' C3 C1 45(3) 4_565 4_565
N5' C3 C1 37.3(19) . 4_565
N6 C3 C1 84.8(15) . 4_565
C1 C3 C1 34.6(19) . 4_565
N5' C3 H3 120.3 4_565 .
N5' C3 H3 120.3 . .
N6 C3 H3 117.2 . .
C1 C3 H3 152.5 . .
C1 C3 H3 152.5 4_565 .
C12 C4 C5 120.6(9) . .
C12 C4 H4 119.7 . .
C5 C4 H4 119.7 . .
N2 C5 C4 120.2(10) . .
N2 C5 C10 116.5(8) . .
C4 C5 C10 123.4(9) . .
N2 C7 C15 122.9(10) . .
N2 C7 H7 118.5 . .
C15 C7 H7 118.5 . .
C19 C9 C10 118.4(10) . .
C19 C9 H9 120.8 . .
C10 C9 H9 120.8 . .
N1 C10 C9 122.2(10) . .
N1 C10 C5 115.5(8) . .
C9 C10 C5 122.3(9) . .
N4 C11 C24 120.6(12) . .
N4 C11 C21 115.9(9) . .
C24 C11 C21 123.5(11) . .
C4 C12 C15 118.9(9) . .
C4 C12 H12 120.6 . .
C15 C12 H12 120.6 . .
C12 C15 C7 118.6(11) . .
C12 C15 H15 120.7 . .
C7 C15 H15 120.7 . .
C19 C16 C18 117.7(11) . .
C19 C16 H16 121.1 . .
C18 C16 H16 121.1 . .
N1 C18 C16 121.6(10) . .
N1 C18 H18 119.2 . .
C16 C18 H18 119.2 . .
C9 C19 C16 121.4(10) . .
C9 C19 H19 119.3 . .
C16 C19 H19 119.3 . .
N4 C20 C29 124.1(12) . .
N4 C20 H20 118.0 . .
C29 C20 H20 118.0 . .
N3 C21 C31 119.3(12) . .
N3 C21 C11 116.0(10) . .
C31 C21 C11 124.6(12) . .
C30 C22 C23 121.5(14) . .
C30 C22 H22 119.2 . .
C23 C22 H22 119.2 . .
N3 C23 C22 121.8(12) . .
N3 C23 H23 119.1 . .
C22 C23 H23 119.1 . .
C32 C24 C11 121.1(13) . .
C32 C24 H24 119.5 . .
C11 C24 H24 119.5 . .
C20 C29 C32 116.8(13) . .
C20 C29 H29 121.6 . .
C32 C29 H29 121.6 . .
C22 C30 C31 119.8(13) . .
C22 C30 H30 120.1 . .
C31 C30 H30 120.1 . .
C30 C31 C21 118.8(13) . .
C30 C31 H31 120.6 . .
C21 C31 H31 120.6 . .
C24 C32 C29 119.8(12) . .
C24 C32 H32 120.1 . .
C29 C32 H32 120.1 . .
C36 C35 N8 109.5(14) . .
C36 C35 H35 125.3 . .
N8 C35 H35 125.3 . .
C35 C36 N7 111.1(15) . .
C35 C36 H36 124.5 . .
N7 C36 H36 124.5 . .
N7 C37 N8 108.5(14) . .
N7 C37 H37 125.8 . .
N8 C37 H37 125.8 . .
C10 N1 C18 118.6(9) . .
C10 N1 Mn1 117.8(7) . .
C18 N1 Mn1 123.5(7) . .
C7 N2 C5 118.9(8) . .
C7 N2 Mn1 125.6(6) . .
C5 N2 Mn1 115.5(6) . .
C23 N3 C21 118.7(10) . .
C23 N3 Mn1 125.7(7) . .
C21 N3 Mn1 115.1(8) . .
C11 N4 C20 117.6(9) . .
C11 N4 Mn1 118.0(7) . .
C20 N4 Mn1 123.8(7) . .
C1 N5 C2 59.8(16) . .
N5' N5' C3 81(3) 4_565 .
N5' N5' C1 109(3) 4_565 4_565
C3 N5' C1 108(3) . 4_565
N5' N5' C1 57(3) 4_565 .
C3 N5' C1 99(4) . .
C1 N5' C1 51(3) 4_565 .
C3 N6 C2 100.5(16) . .
C3 N6 C2 100.5(16) . 4_565
C2 N6 C2 62(2) . 4_565
C36 N7 C37 106.9(13) . .
C37 N8 C35 104.1(15) . .

loop_
_geom_bond_atom_site_label_1
_geom_bond_atom_site_label_2
_geom_bond_distance
_geom_bond_site_symmetry_2
P1 O25 1.526(6) .
P1 O25 1.526(6) 4_565
P1 O27 1.527(8) .
P1 O11 1.587(7) .
P2 O9 1.521(8) .
P2 O28 1.530(6) 4_565
P2 O28 1.530(5) .
P2 O1 1.585(7) .
W1 O32 1.699(6) .
W1 O13 1.879(5) .
W1 O3 1.891(5) .
W1 O23 1.905(6) .
W1 O12 1.948(5) .
W1 O28 2.365(5) .
W2 O35 1.698(6) .
W2 O3 1.896(5) .
W2 O30 1.901(6) .
W2 O22 1.908(5) .
W2 O26 1.933(6) .
W2 O25 2.390(5) .
W3 O37 1.694(6) .
W3 O15 1.908(6) .
W3 O2 1.911(5) .
W3 O30 1.917(6) .
W3 O20 1.923(2) .
W3 O25 2.364(6) .
W4 O33 1.695(6) .
W4 O2 1.899(5) .
W4 O19 1.8990(19) .
W4 O23 1.907(6) .
W4 O16 1.928(5) .
W4 O28 2.364(6) .
W5 O31 1.694(6) .
W5 O6 1.880(6) .
W5 O22 1.882(6) .
W5 O17 1.926(4) .
W5 O24 1.937(5) .
W5 O27 2.368(6) .
W6 O36 1.708(9) .
W6 O16 1.886(5) .
W6 O16 1.886(5) 4_565
W6 O8 1.933(5) 4_565
W6 O8 1.933(5) .
W6 O1 2.401(8) .
W7 O34 1.700(6) .
W7 O13 1.898(5) .
W7 O6 1.919(6) .
W7 O21 1.920(4) .
W7 O7 1.961(6) .
W7 O9 2.378(5) .
W8 O29 1.700(8) .
W8 O15 1.905(6) .
W8 O15 1.905(6) 4_565
W8 O14 1.928(6) .
W8 O14 1.928(6) 4_565
W8 O11 2.409(7) .
W9 O18 1.728(6) .
W9 O26 1.876(6) .
W9 O24 1.892(6) .
W9 O5 1.907(4) .
W9 O14 1.915(6) .
W9 O11 2.344(5) .
W10 O4 1.732(5) .
W10 O12 1.873(5) .
W10 O7 1.896(6) .
W10 O8 1.898(6) .
W10 O10 1.938(3) .
W10 O1 2.369(5) .
Mn1 O18 2.098(6) .
Mn1 N1 2.176(8) .
Mn1 N4 2.201(8) .
Mn1 N2 2.208(8) .
Mn1 N3 2.263(9) .
Mn1 O4 2.303(6) 1_556
O1W O1W' 0.49(5) 4_565
O1W O1W 0.72(6) 4_565
O1W O1W' 0.91(3) .
O1W' O1W 0.49(5) 4_565
O1W' O1W' 0.83(6) 4_565
O1 W10 2.369(5) 4_565
O4 Mn1 2.303(6) 1_554
O5 W9 1.907(4) 4_565
O9 W7 2.378(5) 4_565
O10 W10 1.938(3) 4_565
O11 W9 2.344(5) 4_565
O17 W5 1.926(4) 4_565
O19 W4 1.8991(19) 4_565
O20 W3 1.923(2) 4_565
O21 W7 1.920(4) 4_565
O27 W5 2.368(6) 4_565
C1 C1 1.13(6) 4_565
C1 N5' 1.22(4) 4_565
C1 N5' 1.37(5) .
C1 N5 1.46(4) .
C1 C2 1.539(10) .
C1 C3 1.90(4) .
C1 C2 2.02(3) 4_565
C1 H1 0.9799 .
C2 N6 1.48(3) .
C2 C2 1.52(6) 4_565
C2 N5 1.61(4) .
C2 C1 2.02(3) 4_565
C2 H2 0.9800 .
C3 N5' 1.13(3) 4_565
C3 N5' 1.13(3) .
C3 N6 1.32(2) .
C3 C1 1.90(4) 4_565
C3 H3 0.9299 .
C4 C12 1.363(15) .
C4 C5 1.407(13) .
C4 H4 0.9300 .
C5 N2 1.348(11) .
C5 C10 1.484(13) .
C7 N2 1.342(12) .
C7 C15 1.385(13) .
C7 H7 0.9300 .
C9 C19 1.336(15) .
C9 C10 1.395(12) .
C9 H9 0.9300 .
C10 N1 1.331(11) .
C11 N4 1.335(12) .
C11 C24 1.390(15) .
C11 C21 1.507(16) .
C12 C15 1.382(15) .
C12 H12 0.9300 .
C15 H15 0.9300 .
C16 C19 1.382(16) .
C16 C18 1.386(14) .
C16 H16 0.9300 .
C18 N1 1.355(13) .
C18 H18 0.9300 .
C19 H19 0.9300 .
C20 N4 1.339(13) .
C20 C29 1.364(15) .
C20 H20 0.9300 .
C21 N3 1.355(13) .
C21 C31 1.412(16) .
C22 C30 1.290(18) .
C22 C23 1.362(15) .
C22 H22 0.9300 .
C23 N3 1.329(14) .
C23 H23 0.9300 .
C24 C32 1.312(19) .
C24 H24 0.9300 .
C29 C32 1.397(19) .
C29 H29 0.9300 .
C30 C31 1.373(19) .
C30 H30 0.9300 .
C31 H31 0.9300 .
C32 H32 0.9300 .
C35 C36 1.29(2) .
C35 N8 1.39(2) .
C35 H35 0.9300 .
C36 N7 1.33(2) .
C36 H36 0.9300 .
C37 N7 1.362(19) .
C37 N8 1.39(2) .
C37 H37 0.9300 .
N5' N5' 0.36(13) 4_565
N5' C1 1.22(4) 4_565
N6 C2 1.48(3) 4_565
